data_7037989
loop_
_publ_author_name
'Maria, Leonor'
'Soares, Marina'
'Santos, Isabel C.'
'Sousa, V\^ania R'
'Mora, Elsa'
'Mar\,calo, Joaquim'
'Luzyanin, Konstantin V.'

_publ_section_title
;
 A novel samarium(ii) complex bearing a dianionic bis(phenolate) cyclam
 ligand: synthesis, structure and electron-transfer reactions.
;
_journal_issue 9
_journal_name_full 'Dalton transactions (Cambridge, England : 2003)'
_journal_page_first 3778
_journal_page_last 3790
_journal_paper_doi 10.1039/c5dt04647e
_journal_volume 45
_journal_year 2016
_chemical_formula_sum 'C54 H82 N6 O2 Sm'
_chemical_formula_weight 997.61
_chemical_name_systematic
;
 ?
;
_space_group_IT_number 14
_symmetry_cell_setting monoclinic
_symmetry_space_group_name_Hall '-P 2yn'
_symmetry_space_group_name_H-M 'P 1 21/n 1'
_atom_sites_solution_hydrogens geom
_atom_sites_solution_primary direct
_atom_sites_solution_secondary difmap
_audit_creation_method SHELXL-97
_audit_update_record
;
2015-11-24 deposited with the CCDC.
2016-01-14 downloaded from the CCDC.
;
_cell_angle_alpha 90.000(5)
_cell_angle_beta 104.623(5)
_cell_angle_gamma 90.000(5)
_cell_formula_units_Z 4
_cell_length_a 17.906(5)
_cell_length_b 14.892(5)
_cell_length_c 21.375(5)
_cell_measurement_reflns_used 4434
_cell_measurement_temperature 150(2)
_cell_measurement_theta_max 12.91
_cell_measurement_theta_min 2.40
_cell_volume 5515(3)
_computing_cell_refinement 'Bruker SAINT'
_computing_data_collection 'Bruker APEX2'
_computing_data_reduction 'Bruker SAINT'
_computing_structure_refinement 'SHELXL-97 (Sheldrick, 2008)'
_computing_structure_solution 'SIR97 (Altomare et al, 1999)'
_diffrn_ambient_temperature 150(2)
_diffrn_measured_fraction_theta_full 0.985
_diffrn_measured_fraction_theta_max 0.985
_diffrn_measurement_device_type 'Bruker APEX-II CCD'
_diffrn_measurement_method '\f and \w scans'
_diffrn_radiation_monochromator graphite
_diffrn_radiation_source 'fine-focus sealed tube'
_diffrn_radiation_type MoK\a
_diffrn_radiation_wavelength 0.71069
_diffrn_reflns_av_R_equivalents 0.0860
_diffrn_reflns_av_sigmaI/netI 0.0405
_diffrn_reflns_limit_h_max 11
_diffrn_reflns_limit_h_min -11
_diffrn_reflns_limit_k_max 9
_diffrn_reflns_limit_k_min -9
_diffrn_reflns_limit_l_max 13
_diffrn_reflns_limit_l_min -13
_diffrn_reflns_number 12014
_diffrn_reflns_theta_full 12.91
_diffrn_reflns_theta_max 12.91
_diffrn_reflns_theta_min 2.98
_exptl_absorpt_coefficient_mu 1.106
_exptl_absorpt_correction_T_max 0.8974
_exptl_absorpt_correction_T_min 0.7325
_exptl_absorpt_correction_type multi-scan
_exptl_absorpt_process_details '(SADABS; Sheldrick, 2004)'
_exptl_crystal_colour black
_exptl_crystal_density_diffrn 1.201
_exptl_crystal_density_method 'not measured'
_exptl_crystal_description prism
_exptl_crystal_F_000 2104
_exptl_crystal_size_max 0.30
_exptl_crystal_size_mid 0.20
_exptl_crystal_size_min 0.10
_refine_diff_density_max 1.470
_refine_diff_density_min -0.444
_refine_diff_density_rms 0.122
_refine_ls_extinction_method none
_refine_ls_goodness_of_fit_ref 1.088
_refine_ls_hydrogen_treatment constr
_refine_ls_matrix_type full
_refine_ls_number_parameters 314
_refine_ls_number_reflns 1415
_refine_ls_number_restraints 36
_refine_ls_restrained_S_all 1.070
_refine_ls_R_factor_all 0.0852
_refine_ls_R_factor_gt 0.0731
_refine_ls_shift/su_max 0.005
_refine_ls_shift/su_mean 0.000
_refine_ls_structure_factor_coef Fsqd
_refine_ls_weighting_details 'calc w=1/[\s^2^(Fo^2^)+(0.1106P)^2^+ 3.4951P] where P=(Fo^2^+2Fc^2^)/3'
_refine_ls_weighting_scheme calc
_refine_ls_wR_factor_gt 0.2004
_refine_ls_wR_factor_ref 0.2070
_reflns_number_gt 1211
_reflns_number_total 1415
_reflns_threshold_expression >2sigma(I)
_cod_data_source_file c5dt04647e2.cif
_cod_data_source_block Complex6
_cod_depositor_comments 'Adding full bibliography for 7037985--7037989.cif.'
_cod_original_sg_symbol_H-M P21/n
_cod_database_code 7037989

loop_
_symmetry_equiv_pos_as_xyz
'x, y, z'
'-x+1/2, y+1/2, -z+1/2'
'-x, -y, -z'
'x-1/2, -y-1/2, z-1/2'

loop_
_atom_site_label
_atom_site_type_symbol
_atom_site_fract_x
_atom_site_fract_y
_atom_site_fract_z
_atom_site_U_iso_or_equiv
_atom_site_adp_type
_atom_site_occupancy
_atom_site_symmetry_multiplicity
_atom_site_calc_flag
_atom_site_refinement_flags
Sm1 Sm 0.20737(11) 0.06759(13) 0.91225(9) 0.0222(16) Uani 1 1 d .
O2 O 0.1631(11) 0.2017(16) 0.8947(9) 0.013(7) Uani 1 1 d U
O1 O 0.1918(11) 0.0503(18) 1.0107(10) 0.018(7) Uani 1 1 d .
N5 N 0.3233(15) -0.0324(18) 0.9420(11) 0.002(8) Uani 1 1 d U
N6 N 0.3275(16) 0.136(2) 0.8961(11) 0.021(9) Uani 1 1 d U
N1 N 0.0792(14) -0.0250(18) 0.8925(12) 0.013(9) Uani 1 1 d U
N2 N 0.1847(16) -0.0409(19) 0.8071(13) 0.021(9) Uani 1 1 d .
N4 N -0.0664(14) 0.0822(17) 0.7309(13) 0.020(9) Uani 1 1 d U
C16 C 0.178(2) -0.211(3) 1.0832(17) 0.011(11) Uiso 1 1 d .
C11 C 0.258(2) -0.071(2) 0.7924(15) 0.031(13) Uiso 1 1 d .
H11A H 0.2463 -0.1110 0.7549 0.046 Uiso 1 1 calc R
H11B H 0.2898 -0.1029 0.8299 0.046 Uiso 1 1 calc R
H11C H 0.2864 -0.0184 0.7830 0.046 Uiso 1 1 calc R
C43 C 0.322(2) -0.118(2) 0.9662(14) 0.018(12) Uiso 1 1 d .
H43 H 0.2770 -0.1370 0.9790 0.021 Uiso 1 1 calc R
C42 C 0.2463(17) 0.281(2) 1.0258(14) 0.031(12) Uiso 1 1 d .
H42A H 0.2801 0.3212 1.0093 0.047 Uiso 1 1 calc R
H42B H 0.2475 0.2209 1.0072 0.047 Uiso 1 1 calc R
H42C H 0.2643 0.2772 1.0731 0.047 Uiso 1 1 calc R
C40 C 0.1622(17) 0.392(2) 1.0567(14) 0.023(12) Uiso 1 1 d .
H40A H 0.1814 0.3681 1.1006 0.035 Uiso 1 1 calc R
H40B H 0.1092 0.4133 1.0509 0.035 Uiso 1 1 calc R
H40C H 0.1951 0.4418 1.0501 0.035 Uiso 1 1 calc R
N3 N 0.0741(14) 0.1917(17) 0.7438(12) 0.010(8) Uani 1 1 d U
C50 C 0.462(2) 0.205(3) 0.8700(15) 0.017(12) Uiso 1 1 d .
C4 C 0.1662(17) 0.076(2) 0.7208(15) 0.019(12) Uiso 1 1 d .
H4A H 0.1908 0.0564 0.6865 0.023 Uiso 1 1 calc R
H4B H 0.2060 0.1050 0.7557 0.023 Uiso 1 1 calc R
C28 C 0.1293(17) 0.267(2) 0.7662(15) 0.023(11) Uiso 1 1 d .
H28A H 0.1267 0.3071 0.7290 0.028 Uiso 1 1 calc R
H28B H 0.1819 0.2409 0.7783 0.028 Uiso 1 1 calc R
C30 C 0.0993(17) 0.414(3) 0.8090(18) 0.022(12) Uiso 1 1 d .
H30 H 0.0868 0.4348 0.7656 0.026 Uiso 1 1 calc R
C41 C 0.1039(16) 0.246(2) 1.0183(14) 0.028(12) Uiso 1 1 d .
H41A H 0.1041 0.1936 0.9903 0.042 Uiso 1 1 calc R
H41B H 0.0523 0.2725 1.0080 0.042 Uiso 1 1 calc R
H41C H 0.1180 0.2265 1.0636 0.042 Uiso 1 1 calc R
C38 C 0.007(2) 0.591(2) 0.8694(17) 0.071(15) Uiso 1 1 d .
H38A H 0.0188 0.5928 0.9167 0.107 Uiso 1 1 calc R
H38B H -0.0311 0.5436 0.8533 0.107 Uiso 1 1 calc R
H38C H -0.0141 0.6489 0.8517 0.107 Uiso 1 1 calc R
C17 C 0.2328(18) -0.149(2) 1.1156(15) 0.010(11) Uiso 1 1 d .
H17 H 0.2694 -0.1677 1.1536 0.012 Uiso 1 1 calc R
C14 C 0.126(2) -0.091(3) 1.0065(18) 0.022(12) Uiso 1 1 d .
C23 C 0.2452(18) -0.352(2) 1.0828(16) 0.046(13) Uiso 1 1 d .
H23A H 0.2937 -0.3200 1.1006 0.069 Uiso 1 1 calc R
H23B H 0.2332 -0.3506 1.0354 0.069 Uiso 1 1 calc R
H23C H 0.2505 -0.4146 1.0976 0.069 Uiso 1 1 calc R
C48 C 0.393(2) 0.082(3) 0.9030(15) 0.018(12) Uiso 1 1 d .
C21 C 0.1044(17) -0.357(2) 1.0767(15) 0.039(13) Uiso 1 1 d .
H21A H 0.1085 -0.4189 1.0918 0.059 Uiso 1 1 calc R
H21B H 0.0932 -0.3557 1.0294 0.059 Uiso 1 1 calc R
H21C H 0.0627 -0.3264 1.0906 0.059 Uiso 1 1 calc R
C6 C -0.0028(17) 0.232(2) 0.7197(14) 0.015(11) Uiso 1 1 d .
H6A H 0.0000 0.2773 0.6866 0.018 Uiso 1 1 calc R
H6B H -0.0166 0.2634 0.7559 0.018 Uiso 1 1 calc R
C33 C 0.1400(18) 0.348(3) 0.9356(19) 0.022(12) Uiso 1 1 d .
C25 C 0.3383(18) -0.032(2) 1.2014(15) 0.041(13) Uiso 1 1 d .
H25A H 0.3592 -0.0902 1.1921 0.062 Uiso 1 1 calc R
H25B H 0.3037 -0.0416 1.2297 0.062 Uiso 1 1 calc R
H25C H 0.3808 0.0073 1.2228 0.062 Uiso 1 1 calc R
C51 C 0.394(2) 0.257(3) 0.8620(15) 0.037(13) Uiso 1 1 d .
H51 H 0.3929 0.3173 0.8466 0.045 Uiso 1 1 calc R
C7 C -0.0675(18) 0.166(2) 0.6902(15) 0.029(12) Uiso 1 1 d .
H7A H -0.1178 0.1965 0.6848 0.035 Uiso 1 1 calc R
H7B H -0.0628 0.1480 0.6467 0.035 Uiso 1 1 calc R
C36 C 0.0640(19) 0.594(2) 0.7765(16) 0.050(13) Uiso 1 1 d .
H36A H 0.0201 0.5591 0.7519 0.076 Uiso 1 1 calc R
H36B H 0.1099 0.5799 0.7614 0.076 Uiso 1 1 calc R
H36C H 0.0523 0.6585 0.7700 0.076 Uiso 1 1 calc R
C20 C 0.1810(19) -0.308(2) 1.1053(16) 0.019(12) Uiso 1 1 d .
C24 C 0.293(2) 0.011(2) 1.1373(17) 0.034(13) Uiso 1 1 d .
C13 C 0.0610(18) -0.053(2) 0.9533(15) 0.023(12) Uiso 1 1 d .
H13A H 0.0195 -0.0983 0.9425 0.028 Uiso 1 1 calc R
H13B H 0.0398 0.0000 0.9711 0.028 Uiso 1 1 calc R
C3 C 0.132(2) -0.004(2) 0.7475(17) 0.019(12) Uiso 1 1 d .
H3A H 0.0826 0.0141 0.7574 0.023 Uiso 1 1 calc R
H3B H 0.1195 -0.0519 0.7142 0.023 Uiso 1 1 calc R
C8 C -0.0933(17) 0.102(2) 0.7897(14) 0.012(11) Uiso 1 1 d .
H8A H -0.1503 0.0985 0.7794 0.014 Uiso 1 1 calc R
H8B H -0.0777 0.1638 0.8048 0.014 Uiso 1 1 calc R
C35 C 0.079(2) 0.572(3) 0.8487(17) 0.030(13) Uiso 1 1 d .
C29 C 0.1195(17) 0.324(3) 0.8224(18) 0.014(11) Uiso 1 1 d .
C39 C 0.164(2) 0.317(2) 1.0071(18) 0.032(12) Uiso 1 1 d .
C34 C 0.1410(17) 0.289(3) 0.8845(19) 0.012(11) Uiso 1 1 d .
C26 C 0.3531(17) 0.043(2) 1.1023(14) 0.029(12) Uiso 1 1 d .
H26A H 0.3927 0.0784 1.1319 0.043 Uiso 1 1 calc R
H26B H 0.3279 0.0792 1.0648 0.043 Uiso 1 1 calc R
H26C H 0.3772 -0.0099 1.0878 0.043 Uiso 1 1 calc R
C27 C 0.2447(18) 0.091(2) 1.1550(16) 0.046(13) Uiso 1 1 d .
H27A H 0.2797 0.1366 1.1791 0.069 Uiso 1 1 calc R
H27B H 0.2115 0.0683 1.1816 0.069 Uiso 1 1 calc R
H27C H 0.2127 0.1174 1.1152 0.069 Uiso 1 1 calc R
C12 C -0.1175(18) 0.016(2) 0.6916(15) 0.038(13) Uiso 1 1 d .
H12A H -0.1209 -0.0370 0.7180 0.057 Uiso 1 1 calc R
H12B H -0.0969 -0.0019 0.6551 0.057 Uiso 1 1 calc R
H12C H -0.1690 0.0419 0.6753 0.057 Uiso 1 1 calc R
C37 C 0.145(2) 0.629(3) 0.8856(17) 0.073(15) Uiso 1 1 d .
H37A H 0.1264 0.6905 0.8887 0.109 Uiso 1 1 calc R
H37B H 0.1860 0.6297 0.8629 0.109 Uiso 1 1 calc R
H37C H 0.1648 0.6044 0.9291 0.109 Uiso 1 1 calc R
C22 C 0.200(2) -0.317(3) 1.1776(18) 0.082(16) Uiso 1 1 d .
H22A H 0.2106 -0.3805 1.1893 0.122 Uiso 1 1 calc R
H22B H 0.1566 -0.2963 1.1937 0.122 Uiso 1 1 calc R
H22C H 0.2461 -0.2813 1.1971 0.122 Uiso 1 1 calc R
C9 C -0.0590(17) 0.036(2) 0.8418(15) 0.023(12) Uiso 1 1 d .
H9A H -0.0699 -0.0256 0.8254 0.028 Uiso 1 1 calc R
H9B H -0.0820 0.0446 0.8789 0.028 Uiso 1 1 calc R
C1 C 0.0735(17) -0.102(2) 0.8481(14) 0.012(11) Uiso 1 1 d .
H1A H 0.0328 -0.0901 0.8081 0.014 Uiso 1 1 calc R
H1B H 0.0582 -0.1563 0.8688 0.014 Uiso 1 1 calc R
C2 C 0.149(2) -0.120(3) 0.8307(17) 0.044(14) Uiso 1 1 d .
H2A H 0.1862 -0.1449 0.8692 0.052 Uiso 1 1 calc R
H2B H 0.1400 -0.1673 0.7967 0.052 Uiso 1 1 calc R
C5 C 0.1010(17) 0.143(2) 0.6929(15) 0.025(12) Uiso 1 1 d .
H5A H 0.1195 0.1872 0.6656 0.030 Uiso 1 1 calc R
H5B H 0.0570 0.1102 0.6650 0.030 Uiso 1 1 calc R
C15 C 0.126(2) -0.177(3) 1.0301(17) 0.020(12) Uiso 1 1 d .
H15 H 0.0862 -0.2156 1.0076 0.024 Uiso 1 1 calc R
C10 C 0.0289(18) 0.052(2) 0.8635(16) 0.031(13) Uiso 1 1 d .
H10A H 0.0460 0.0730 0.8254 0.037 Uiso 1 1 calc R
H10B H 0.0384 0.1015 0.8954 0.037 Uiso 1 1 calc R
C49 C 0.460(2) 0.121(3) 0.8900(14) 0.015(11) Uiso 1 1 d .
H49 H 0.5053 0.0847 0.8958 0.018 Uiso 1 1 calc R
C31 C 0.0974(17) 0.471(3) 0.8567(18) 0.014(12) Uiso 1 1 d .
C32 C 0.1177(18) 0.437(3) 0.9216(19) 0.033(13) Uiso 1 1 d .
H32 H 0.1159 0.4765 0.9561 0.040 Uiso 1 1 calc R
C18 C 0.237(2) -0.062(3) 1.0956(19) 0.015(12) Uiso 1 1 d .
C52 C 0.331(2) 0.221(3) 0.8766(15) 0.030(12) Uiso 1 1 d .
H52 H 0.2867 0.2575 0.8727 0.036 Uiso 1 1 calc R
C19 C 0.186(3) -0.030(3) 1.037(2) 0.018(15) Uiso 1 1 d .
C54 C 0.5330(17) 0.252(2) 0.8548(15) 0.036(12) Uiso 1 1 d .
H54A H 0.5776 0.2112 0.8660 0.054 Uiso 1 1 calc R
H54B H 0.5448 0.3070 0.8801 0.054 Uiso 1 1 calc R
H54C H 0.5214 0.2661 0.8086 0.054 Uiso 1 1 calc R
C46 C 0.453(2) -0.071(2) 0.9342(14) 0.013(11) Uiso 1 1 d .
H46 H 0.4990 -0.0540 0.9233 0.016 Uiso 1 1 calc R
C45 C 0.446(2) -0.155(3) 0.9545(14) 0.007(11) Uiso 1 1 d .
C47 C 0.393(2) -0.007(3) 0.9284(17) 0.037(13) Uiso 1 1 d .
C44 C 0.380(2) -0.175(2) 0.9723(14) 0.021(12) Uiso 1 1 d .
H44 H 0.3761 -0.2326 0.9901 0.025 Uiso 1 1 calc R
C53 C 0.5096(19) -0.219(2) 0.9603(15) 0.048(13) Uiso 1 1 d .
H53A H 0.4925 -0.2693 0.9302 0.071 Uiso 1 1 calc R
H53B H 0.5251 -0.2424 1.0046 0.071 Uiso 1 1 calc R
H53C H 0.5537 -0.1894 0.9498 0.071 Uiso 1 1 calc R

loop_
_atom_site_aniso_label
_atom_site_aniso_U_11
_atom_site_aniso_U_22
_atom_site_aniso_U_33
_atom_site_aniso_U_23
_atom_site_aniso_U_13
_atom_site_aniso_U_12
Sm1 0.024(2) 0.019(2) 0.026(2) 0.0006(14) 0.0108(15) 0.0002(14)
O2 0.013(7) 0.013(7) 0.013(7) 0.0000(11) 0.003(2) 0.0000(11)
O1 0.013(18) 0.03(2) 0.02(2) 0.000(17) 0.008(14) -0.003(15)
N5 0.002(8) 0.002(8) 0.002(8) 0.0001(11) 0.000(2) 0.0000(11)
N6 0.020(9) 0.021(9) 0.021(9) 0.0000(11) 0.005(3) -0.0001(11)
N1 0.013(9) 0.013(9) 0.013(9) 0.0000(11) 0.003(2) 0.0000(11)
N2 0.01(2) 0.02(3) 0.03(3) -0.02(2) 0.00(2) -0.01(2)
N4 0.020(9) 0.020(9) 0.020(9) -0.0001(11) 0.005(2) 0.0000(11)
N3 0.010(8) 0.010(8) 0.010(8) -0.0001(11) 0.003(2) 0.0000(11)

loop_
_atom_type_symbol
_atom_type_description
_atom_type_scat_dispersion_real
_atom_type_scat_dispersion_imag
_atom_type_scat_source
C C 0.0033 0.0016 'International Tables Vol C Tables 4.2.6.8 and 6.1.1.4'
H H 0.0000 0.0000 'International Tables Vol C Tables 4.2.6.8 and 6.1.1.4'
N N 0.0061 0.0033 'International Tables Vol C Tables 4.2.6.8 and 6.1.1.4'
O O 0.0106 0.0060 'International Tables Vol C Tables 4.2.6.8 and 6.1.1.4'
Sm Sm -0.1638 3.4418 'International Tables Vol C Tables 4.2.6.8 and 6.1.1.4'

loop_
_geom_angle_atom_site_label_1
_geom_angle_atom_site_label_2
_geom_angle_atom_site_label_3
_geom_angle
O2 Sm1 O1 98.3(8)
O2 Sm1 N6 83.7(9)
O1 Sm1 N6 120.2(8)
O2 Sm1 N5 147.6(8)
O1 Sm1 N5 89.1(8)
N6 Sm1 N5 65.5(10)
O2 Sm1 N1 101.1(8)
O1 Sm1 N1 77.0(8)
N6 Sm1 N1 161.5(8)
N5 Sm1 N1 111.4(9)
O2 Sm1 N2 116.0(8)
O1 Sm1 N2 133.8(9)
N6 Sm1 N2 94.7(8)
N5 Sm1 N2 78.3(8)
N1 Sm1 N2 67.1(8)
C34 O2 Sm1 175.5(19)
C19 O1 Sm1 123(2)
C43 N5 C47 116(3)
C43 N5 Sm1 123(2)
C47 N5 Sm1 121(3)
C52 N6 C48 118(3)
C52 N6 Sm1 123(3)
C48 N6 Sm1 119(3)
C13 N1 C1 111(3)
C13 N1 C10 110(3)
C1 N1 C10 113(2)
C13 N1 Sm1 112.7(19)
C1 N1 Sm1 115.4(18)
C10 N1 Sm1 94.3(17)
C3 N2 C2 110(3)
C3 N2 C11 110(3)
C2 N2 C11 108(3)
C3 N2 Sm1 114.8(19)
C2 N2 Sm1 100(2)
C11 N2 Sm1 113.3(18)
C12 N4 C8 109(3)
C12 N4 C7 108(2)
C8 N4 C7 111(2)
C15 C16 C17 114(4)
C15 C16 C20 125(4)
C17 C16 C20 121(4)
C44 C43 N5 122(4)
C6 N3 C5 113(2)
C6 N3 C28 107(2)
C5 N3 C28 107(2)
C49 C50 C51 118(4)
C49 C50 C54 126(4)
C51 C50 C54 117(4)
C3 C4 C5 108(3)
N3 C28 C29 118(3)
C31 C30 C29 121(4)
C18 C17 C16 124(4)
C15 C14 C19 120(5)
C15 C14 C13 123(4)
C19 C14 C13 116(4)
N6 C48 C49 119(4)
N6 C48 C47 119(4)
C49 C48 C47 122(4)
N3 C6 C7 115(3)
C32 C33 C34 119(4)
C32 C33 C39 119(4)
C34 C33 C39 121(4)
C52 C51 C50 119(4)
N4 C7 C6 113(3)
C22 C20 C23 107(3)
C22 C20 C16 113(3)
C23 C20 C16 107(3)
C22 C20 C21 108(3)
C23 C20 C21 110(3)
C16 C20 C21 112(3)
C26 C24 C25 106(3)
C26 C24 C27 113(3)
C25 C24 C27 108(3)
C26 C24 C18 111(3)
C25 C24 C18 109(3)
C27 C24 C18 110(3)
N1 C13 C14 118(3)
N2 C3 C4 112(3)
N4 C8 C9 110(3)
C38 C35 C37 111(3)
C38 C35 C31 109(3)
C37 C35 C31 112(3)
C38 C35 C36 108(3)
C37 C35 C36 108(3)
C31 C35 C36 108(3)
C34 C29 C30 124(4)
C34 C29 C28 119(4)
C30 C29 C28 117(4)
C42 C39 C40 105(3)
C42 C39 C33 112(3)
C40 C39 C33 114(3)
C42 C39 C41 112(3)
C40 C39 C41 105(3)
C33 C39 C41 109(3)
O2 C34 C29 121(4)
O2 C34 C33 122(4)
C29 C34 C33 117(5)
C8 C9 C10 109(3)
N1 C1 C2 112(3)
N2 C2 C1 115(3)
N3 C5 C4 113(3)
C14 C15 C16 126(4)
N1 C10 C9 118(3)
C50 C49 C48 122(4)
C30 C31 C32 118(4)
C30 C31 C35 126(4)
C32 C31 C35 116(4)
C33 C32 C31 122(4)
C17 C18 C19 121(4)
C17 C18 C24 123(4)
C19 C18 C24 116(4)
N6 C52 C51 124(4)
O1 C19 C14 121(5)
O1 C19 C18 124(5)
C14 C19 C18 115(5)
C45 C46 C47 122(4)
C46 C45 C44 117(4)
C46 C45 C53 120(4)
C44 C45 C53 123(4)
N5 C47 C46 119(4)
N5 C47 C48 115(4)
C46 C47 C48 126(4)
C43 C44 C45 123(4)

loop_
_geom_bond_atom_site_label_1
_geom_bond_atom_site_label_2
_geom_bond_distance
Sm1 O2 2.15(2)
Sm1 O1 2.21(2)
Sm1 N6 2.48(3)
Sm1 N5 2.50(3)
Sm1 N1 2.62(2)
Sm1 N2 2.71(2)
O2 C34 1.36(3)
O1 C19 1.33(4)
N5 C43 1.38(3)
N5 C47 1.41(4)
N6 C52 1.34(3)
N6 C48 1.40(3)
N1 C13 1.48(3)
N1 C1 1.48(3)
N1 C10 1.49(3)
N2 C3 1.49(3)
N2 C2 1.49(4)
N2 C11 1.49(3)
N4 C12 1.46(3)
N4 C8 1.49(3)
N4 C7 1.52(3)
C16 C15 1.37(3)
C16 C17 1.40(3)
C16 C20 1.51(4)
C43 C44 1.33(3)
C42 C39 1.53(4)
C40 C39 1.55(4)
N3 C6 1.47(3)
N3 C5 1.48(3)
N3 C28 1.49(3)
C50 C49 1.33(4)
C50 C51 1.42(4)
C50 C54 1.55(4)
C4 C3 1.53(3)
C4 C5 1.54(3)
C28 C29 1.52(4)
C30 C31 1.33(4)
C30 C29 1.40(4)
C41 C39 1.57(4)
C38 C35 1.49(4)
C17 C18 1.37(4)
C14 C15 1.37(4)
C14 C19 1.42(4)
C14 C13 1.52(4)
C23 C20 1.51(4)
C48 C49 1.42(4)
C48 C47 1.44(4)
C21 C20 1.54(4)
C6 C7 1.53(3)
C33 C32 1.39(4)
C33 C34 1.41(4)
C33 C39 1.55(4)
C25 C24 1.55(4)
C51 C52 1.37(4)
C36 C35 1.54(4)
C20 C22 1.50(4)
C24 C26 1.53(4)
C24 C27 1.57(4)
C24 C18 1.59(4)
C8 C9 1.49(3)
C35 C37 1.51(4)
C35 C31 1.54(4)
C29 C34 1.39(4)
C9 C10 1.54(4)
C1 C2 1.51(4)
C31 C32 1.43(4)
C18 C19 1.44(4)
C46 C45 1.34(3)
C46 C47 1.41(4)
C45 C44 1.36(3)
C45 C53 1.48(4)
